data_4110369
loop_
_publ_author_name
'Chandra Shekhar Purohit'
'Sandeep Verma'

_publ_section_title
;
 A Luminescent Silver-Adenine Metallamacrocyclic Quartet
;
_journal_name_full 'Journal of the American Chemical Society'
_journal_page_first 400
_journal_page_last 401
_journal_paper_doi 10.1021/ja056452z
_journal_volume 128
_journal_year 2006
_chemical_formula_moiety 'C9 H9 Ag N6 O3.50'
_chemical_formula_sum 'C9 H9 Ag N6 O3.5'
_chemical_formula_weight 365.09
_chemical_melting_point 380
_chemical_name_common '9-allyl adenine silver nirtate complex'
_chemical_name_systematic
;
 ?
;
_space_group_IT_number 43
_symmetry_cell_setting orthorhombic
_symmetry_space_group_name_Hall 'F 2 -2d'
_symmetry_space_group_name_H-M 'F d d 2'
_atom_sites_solution_hydrogens geom
_atom_sites_solution_primary direct
_atom_sites_solution_secondary difmap
_audit_creation_method SHELXL-97
_cell_angle_alpha 90.00
_cell_angle_beta 90.00
_cell_angle_gamma 90.00
_cell_formula_units_Z 16
_cell_length_a 24.6668(15)
_cell_length_b 26.0509(15)
_cell_length_c 7.5084(4)
_cell_measurement_temperature 100(2)
_cell_measurement_theta_max 28.3
_cell_measurement_theta_min 2.3
_cell_volume 4824.8(5)
_computing_cell_refinement 'SMART 5.628 (Bruker, 2003)'
_computing_data_collection 'SMART 5.628 (Bruker, 2003)'
_computing_data_reduction 'SAINT+ 6.45  (Bruker, 2003)'
_computing_molecular_graphics 'DIAMOND 2.1 e'
_computing_structure_refinement 'SHELXL-97 (Sheldrick, 1997)'
_computing_structure_solution Sir92
_diffrn_ambient_temperature 100(2)
_diffrn_measured_fraction_theta_full 0.996
_diffrn_measured_fraction_theta_max 0.996
_diffrn_measurement_device_type 'CCD area Detector'
_diffrn_measurement_method 'Phi-Omega scans'
_diffrn_radiation_monochromator graphite
_diffrn_radiation_source 'fine-focus sealed tube'
_diffrn_radiation_type MoK\a
_diffrn_radiation_wavelength 0.71073
_diffrn_reflns_av_R_equivalents 0.0226
_diffrn_reflns_av_sigmaI/netI 0.0203
_diffrn_reflns_limit_h_max 29
_diffrn_reflns_limit_h_min -32
_diffrn_reflns_limit_k_max 31
_diffrn_reflns_limit_k_min -34
_diffrn_reflns_limit_l_max 9
_diffrn_reflns_limit_l_min -4
_diffrn_reflns_number 7870
_diffrn_reflns_theta_full 28.33
_diffrn_reflns_theta_max 28.33
_diffrn_reflns_theta_min 2.27
_diffrn_standards_decay_% 0.05
_exptl_absorpt_coefficient_mu 1.691
_exptl_absorpt_correction_T_max 0.7855
_exptl_absorpt_correction_T_min 0.7284
_exptl_absorpt_correction_type psi-scan
_exptl_absorpt_process_details '(North et al., 1968)'
_exptl_crystal_colour colorless
_exptl_crystal_density_diffrn 2.010
_exptl_crystal_description cubic
_exptl_crystal_F_000 2880
_exptl_crystal_size_max 0.20
_exptl_crystal_size_mid 0.18
_exptl_crystal_size_min 0.15
_refine_diff_density_max 0.872
_refine_diff_density_min -0.724
_refine_diff_density_rms 0.106
_refine_ls_abs_structure_details 'Flack H D (1983), Acta Cryst. A39, 876-881'
_refine_ls_abs_structure_Flack -0.01(4)
_refine_ls_extinction_method none
_refine_ls_goodness_of_fit_ref 1.088
_refine_ls_hydrogen_treatment constr
_refine_ls_matrix_type full
_refine_ls_number_parameters 170
_refine_ls_number_reflns 2277
_refine_ls_number_restraints 1
_refine_ls_restrained_S_all 1.088
_refine_ls_R_factor_all 0.0252
_refine_ls_R_factor_gt 0.0251
_refine_ls_shift/su_max 0.000
_refine_ls_shift/su_mean 0.000
_refine_ls_structure_factor_coef Fsqd
_refine_ls_weighting_details 'calc w=1/[\s^2^(Fo^2^)+(0.0442P)^2^+13.7938P] where P=(Fo^2^+2Fc^2^)/3'
_refine_ls_weighting_scheme calc
_refine_ls_wR_factor_gt 0.0669
_refine_ls_wR_factor_ref 0.0671
_reflns_number_gt 2261
_reflns_number_total 2277
_reflns_threshold_expression >2sigma(I)
_cod_data_source_file ja056452zsi20050920_025024.cif
_cod_data_source_block 6decb
_cod_original_formula_sum 'C9 H9 Ag N6 O3.50'
_cod_database_code 4110369

loop_
_symmetry_equiv_pos_as_xyz
'x, y, z'
'-x, -y, z'
'-x+1/4, y+1/4, z+1/4'
'x+1/4, -y+1/4, z+1/4'
'x, y+1/2, z+1/2'
'-x, -y+1/2, z+1/2'
'-x+1/4, y+3/4, z+3/4'
'x+1/4, -y+3/4, z+3/4'
'x+1/2, y, z+1/2'
'-x+1/2, -y, z+1/2'
'-x+3/4, y+1/4, z+3/4'
'x+3/4, -y+1/4, z+3/4'
'x+1/2, y+1/2, z'
'-x+1/2, -y+1/2, z'
'-x+3/4, y+3/4, z+1/4'
'x+3/4, -y+3/4, z+1/4'

loop_
_atom_site_label
_atom_site_type_symbol
_atom_site_fract_x
_atom_site_fract_y
_atom_site_fract_z
_atom_site_U_iso_or_equiv
_atom_site_adp_type
_atom_site_occupancy
_atom_site_symmetry_multiplicity
_atom_site_calc_flag
_atom_site_refinement_flags
Ag1 Ag 0.449822(9) 1.175159(9) 1.75062(6) 0.01987(8) Uani 1 1 d .
O2 O 0.27260(12) 1.14862(15) 2.0156(6) 0.0480(10) Uani 1 1 d .
O3 O 0.19409(11) 1.13599(13) 2.1321(5) 0.0327(7) Uani 1 1 d .
N9 N 0.40081(11) 1.03510(11) 2.0153(5) 0.0217(6) Uani 1 1 d .
N7 N 0.41402(12) 1.10313(11) 1.8398(4) 0.0188(6) Uani 1 1 d .
N3 N 0.31588(12) 1.00344(12) 1.8879(5) 0.0211(6) Uani 1 1 d .
N6 N 0.33323(13) 1.12619(12) 1.5379(5) 0.0277(8) Uani 1 1 d .
H6A H 0.3084 1.1307 1.4589 0.033 Uiso 1 1 calc R
H6B H 0.3612 1.1459 1.5399 0.033 Uiso 1 1 calc R
N14 N 0.24350(13) 1.12788(13) 2.1276(5) 0.0244(7) Uani 1 1 d .
C5 C 0.36640(14) 1.07828(12) 1.7911(5) 0.0174(7) Uani 1 1 d .
N1 N 0.28374(12) 1.05764(12) 1.6514(5) 0.0219(6) Uani 1 1 d .
C4 C 0.35823(14) 1.03616(13) 1.8992(5) 0.0193(7) Uani 1 1 d .
C10 C 0.41248(15) 0.99828(15) 2.1585(6) 0.0255(8) Uani 1 1 d .
H10A H 0.4479 1.0059 2.2081 0.031 Uiso 1 1 calc R
H10B H 0.4139 0.9640 2.1082 0.031 Uiso 1 1 calc R
C8 C 0.43248(14) 1.07618(13) 1.9746(6) 0.0201(8) Uani 1 1 d .
H8 H 0.4640 1.0844 2.0361 0.024 Uiso 1 1 calc R
C11 C 0.37188(17) 0.99903(15) 2.3036(6) 0.0272(8) Uani 1 1 d .
H11 H 0.3550 1.0300 2.3304 0.033 Uiso 1 1 calc R
C6 C 0.32836(13) 1.08834(13) 1.6577(5) 0.0186(7) Uani 1 1 d .
C1 C 0.28037(12) 1.01797(13) 1.7628(7) 0.0228(7) Uani 1 1 d .
H1 H 0.2494 0.9978 1.7524 0.027 Uiso 1 1 calc R
C12 C 0.35837(17) 0.95810(17) 2.3970(6) 0.0304(9) Uani 1 1 d .
H12A H 0.3746 0.9267 2.3729 0.037 Uiso 1 1 calc R
H12B H 0.3326 0.9607 2.4869 0.037 Uiso 1 1 calc R
O1 O 0.26511(11) 1.09759(10) 2.2413(5) 0.0288(6) Uani 1 1 d .
OM O 0.5000 1.0000 2.6338(18) 0.110(3) Uiso 1 2 d S
C' C 0.5281(4) 1.0201(4) 2.7900(16) 0.100(3) Uiso 1 1 d .

loop_
_atom_site_aniso_label
_atom_site_aniso_U_11
_atom_site_aniso_U_22
_atom_site_aniso_U_33
_atom_site_aniso_U_23
_atom_site_aniso_U_13
_atom_site_aniso_U_12
Ag1 0.02128(12) 0.01528(11) 0.02305(13) 0.00249(11) -0.00302(11) -0.00451(8)
O2 0.0257(13) 0.074(2) 0.044(2) 0.032(2) -0.0062(16) -0.0105(14)
O3 0.0236(13) 0.0412(18) 0.0333(18) -0.0006(15) -0.0032(12) -0.0001(11)
N9 0.0223(12) 0.0220(13) 0.0208(16) 0.0073(15) -0.0060(14) -0.0036(10)
N7 0.0172(12) 0.0181(13) 0.0210(16) -0.0019(12) -0.0037(12) -0.0044(10)
N3 0.0147(12) 0.0223(15) 0.0263(17) 0.0061(13) -0.0028(13) -0.0006(11)
N6 0.0234(13) 0.0238(14) 0.036(2) 0.0137(14) -0.0098(14) -0.0070(11)
N14 0.0248(14) 0.0265(15) 0.0221(16) 0.0047(14) -0.0082(13) -0.0061(12)
C5 0.0167(14) 0.0152(15) 0.020(2) 0.0029(12) -0.0019(13) -0.0038(10)
N1 0.0182(13) 0.0186(14) 0.0289(18) 0.0070(13) -0.0071(13) -0.0031(11)
C4 0.0175(14) 0.0175(15) 0.023(2) 0.0060(14) -0.0025(14) -0.0017(12)
C10 0.0210(16) 0.0284(18) 0.027(2) 0.0146(17) -0.0098(15) -0.0003(13)
C8 0.0201(15) 0.0232(15) 0.017(2) 0.0015(14) -0.0022(14) -0.0054(12)
C11 0.0368(19) 0.0228(18) 0.022(2) 0.0015(15) -0.0040(16) -0.0002(15)
C6 0.0155(14) 0.0169(15) 0.0234(19) 0.0040(14) -0.0011(14) 0.0001(12)
C1 0.0160(13) 0.0229(15) 0.029(2) 0.0058(18) -0.0023(17) -0.0043(10)
C12 0.034(2) 0.035(2) 0.023(2) 0.0028(17) 0.0004(17) -0.0026(16)
O1 0.0368(13) 0.0265(12) 0.0230(14) 0.0081(14) -0.0081(14) 0.0001(10)

loop_
_atom_type_symbol
_atom_type_description
_atom_type_scat_dispersion_real
_atom_type_scat_dispersion_imag
_atom_type_scat_source
C C 0.0033 0.0016 'International Tables Vol C Tables 4.2.6.8 and 6.1.1.4'
H H 0.0000 0.0000 'International Tables Vol C Tables 4.2.6.8 and 6.1.1.4'
N N 0.0061 0.0033 'International Tables Vol C Tables 4.2.6.8 and 6.1.1.4'
O O 0.0106 0.0060 'International Tables Vol C Tables 4.2.6.8 and 6.1.1.4'
Ag Ag -0.8971 1.1015 'International Tables Vol C Tables 4.2.6.8 and 6.1.1.4'

loop_
_geom_angle_atom_site_label_1
_geom_angle_atom_site_label_2
_geom_angle_atom_site_label_3
_geom_angle
_geom_angle_site_symmetry_1
_geom_angle_site_symmetry_3
N7 Ag1 N3 146.02(12) . 11_554
N7 Ag1 N1 111.42(12) . 4_575
N3 Ag1 N1 99.05(11) 11_554 4_575
N7 Ag1 O1 106.58(10) . 4_574
N3 Ag1 O1 91.81(11) 11_554 4_574
N1 Ag1 O1 82.04(11) 4_575 4_574
C8 N9 C4 106.4(3) . .
C8 N9 C10 124.5(3) . .
C4 N9 C10 129.1(3) . .
C8 N7 C5 104.3(3) . .
C8 N7 Ag1 123.8(2) . .
C5 N7 Ag1 131.5(2) . .
C1 N3 C4 111.8(3) . .
C1 N3 Ag1 114.1(2) . 15_545
C4 N3 Ag1 133.1(3) . 15_545
O2 N14 O3 121.2(4) . .
O2 N14 O1 118.9(3) . .
O3 N14 O1 119.8(4) . .
C4 C5 N7 109.8(3) . .
C4 C5 C6 118.2(3) . .
N7 C5 C6 132.0(3) . .
C1 N1 C6 119.0(3) . .
C1 N1 Ag1 112.8(2) . 12_474
C6 N1 Ag1 127.1(2) . 12_474
N3 C4 N9 128.5(3) . .
N3 C4 C5 125.3(3) . .
N9 C4 C5 106.2(3) . .
N9 C10 C11 113.4(3) . .
N7 C8 N9 113.2(3) . .
C12 C11 C10 123.5(4) . .
N6 C6 N1 118.8(3) . .
N6 C6 C5 124.0(3) . .
N1 C6 C5 117.2(3) . .
N1 C1 N3 128.2(3) . .
N14 O1 Ag1 112.5(2) . 12_475
C' OM C' 73.0(11) . 2_675
OM C' C' 53.5(6) . 2_675

loop_
_geom_bond_atom_site_label_1
_geom_bond_atom_site_label_2
_geom_bond_distance
_geom_bond_site_symmetry_2
Ag1 N7 2.179(3) .
Ag1 N3 2.242(3) 11_554
Ag1 N1 2.402(3) 4_575
Ag1 O1 2.595(3) 4_574
O2 N14 1.231(5) .
O3 N14 1.237(4) .
N9 C8 1.360(4) .
N9 C4 1.365(5) .
N9 C10 1.470(5) .
N7 C8 1.313(5) .
N7 C5 1.390(4) .
N3 C1 1.339(5) .
N3 C4 1.351(4) .
N3 Ag1 2.242(3) 15_545
N6 C6 1.340(5) .
N14 O1 1.279(4) .
C5 C4 1.380(5) .
C5 C6 1.397(5) .
N1 C1 1.332(5) .
N1 C6 1.361(5) .
N1 Ag1 2.402(3) 12_474
C10 C11 1.480(6) .
C11 C12 1.319(6) .
O1 Ag1 2.595(3) 12_475
OM C' 1.459(15) .
OM C' 1.459(14) 2_675
C' C' 1.74(2) 2_675

loop_
_geom_torsion_atom_site_label_1
_geom_torsion_atom_site_label_2
_geom_torsion_atom_site_label_3
_geom_torsion_atom_site_label_4
_geom_torsion
_geom_torsion_site_symmetry_1
_geom_torsion_site_symmetry_4
N3 Ag1 N7 C8 -144.0(3) 11_554 .
N1 Ag1 N7 C8 8.1(3) 4_575 .
O1 Ag1 N7 C8 95.9(3) 4_574 .
N3 Ag1 N7 C5 27.5(5) 11_554 .
N1 Ag1 N7 C5 179.7(3) 4_575 .
O1 Ag1 N7 C5 -92.5(3) 4_574 .
C8 N7 C5 C4 -0.7(4) . .
Ag1 N7 C5 C4 -173.5(3) . .
C8 N7 C5 C6 179.9(4) . .
Ag1 N7 C5 C6 7.2(6) . .
C1 N3 C4 N9 176.9(4) . .
Ag1 N3 C4 N9 -14.8(7) 15_545 .
C1 N3 C4 C5 -3.1(6) . .
Ag1 N3 C4 C5 165.2(3) 15_545 .
C8 N9 C4 N3 -179.6(4) . .
C10 N9 C4 N3 0.3(7) . .
C8 N9 C4 C5 0.4(4) . .
C10 N9 C4 C5 -179.7(4) . .
N7 C5 C4 N3 -179.8(4) . .
C6 C5 C4 N3 -0.4(6) . .
N7 C5 C4 N9 0.2(4) . .
C6 C5 C4 N9 179.6(3) . .
C8 N9 C10 C11 114.9(4) . .
C4 N9 C10 C11 -64.9(6) . .
C5 N7 C8 N9 1.0(4) . .
Ag1 N7 C8 N9 174.5(3) . .
C4 N9 C8 N7 -1.0(5) . .
C10 N9 C8 N7 179.2(4) . .
N9 C10 C11 C12 147.8(4) . .
C1 N1 C6 N6 175.8(4) . .
Ag1 N1 C6 N6 -17.3(5) 12_474 .
C1 N1 C6 C5 -4.5(6) . .
Ag1 N1 C6 C5 162.4(3) 12_474 .
C4 C5 C6 N6 -176.0(4) . .
N7 C5 C6 N6 3.3(7) . .
C4 C5 C6 N1 4.3(5) . .
N7 C5 C6 N1 -176.4(4) . .
C6 N1 C1 N3 0.9(7) . .
Ag1 N1 C1 N3 -167.8(4) 12_474 .
C4 N3 C1 N1 2.9(7) . .
Ag1 N3 C1 N1 -167.8(4) 15_545 .
O2 N14 O1 Ag1 167.6(3) . 12_475
O3 N14 O1 Ag1 -12.1(4) . 12_475
